data_9014828
loop_
_publ_author_name
'Woodland, A. B.'
'Angel, R. J.'
'Koch, M.'

_publ_section_title
;
 Structural systematics of spinel and spinelloid phases in the system
 MFe2O4-M2SiO4 with M = Fe2+ and Mg
 Sample: 8f5v0128, Spinelloid-III
;
_journal_name_full 'European Journal of Mineralogy'
_journal_page_first 657
_journal_page_last 668
_journal_paper_doi 10.1127/0935-1221/2012/0024-2222
_journal_volume 24
_journal_year 2012
_chemical_compound_source Synthetic
_chemical_formula_sum 'Fe2.16 Mg0.31 O4 Si0.53'
_chemical_name_mineral Spinelloid
_space_group_IT_number 74
_symmetry_space_group_name_Hall '-I 2b 2'
_symmetry_space_group_name_H-M 'I m m a'
_cell_angle_alpha 90
_cell_angle_beta 90
_cell_angle_gamma 90
_cell_length_a 5.8319
_cell_length_b 11.8873
_cell_length_c 8.3522
_cell_formula_units_Z 8
_cell_volume 579.021
_database_code_amcsd 0019350
_exptl_crystal_density_diffrn 4.750
_cod_original_formula_sum 'Mg.31 Fe2.16 Si.53 O4'
_cod_database_code 9014828

loop_
_space_group_symop_operation_xyz
x,y,z
1/2+x,1/2+y,1/2+z
x,1/2-y,z
1/2+x,-y,1/2+z
-x,1/2+y,-z
1/2-x,+y,1/2-z
-x,y,z
1/2-x,1/2+y,1/2+z
x,-y,-z
1/2+x,1/2-y,1/2-z
x,1/2+y,-z
1/2+x,+y,1/2-z
-x,1/2-y,z
1/2-x,-y,1/2+z
-x,-y,-z
1/2-x,1/2-y,1/2-z

loop_
_atom_site_aniso_label
_atom_site_aniso_U_11
_atom_site_aniso_U_22
_atom_site_aniso_U_33
_atom_site_aniso_U_12
_atom_site_aniso_U_13
_atom_site_aniso_U_23
MgM1 0.00770 0.00670 0.00740 0.00000 0.00000 0.00005
FeM1 0.00770 0.00670 0.00740 0.00000 0.00000 0.00005
MgM2 0.00680 0.00690 0.00570 0.00000 0.00000 0.00000
FeM2 0.00680 0.00690 0.00570 0.00000 0.00000 0.00000
MgM3 0.00990 0.00880 0.00590 0.00000 -0.00032 0.00000
FeM3 0.00990 0.00880 0.00590 0.00000 -0.00032 0.00000
SiT 0.00570 0.00630 0.00560 0.00000 0.00000 -0.00011
FeT 0.00570 0.00630 0.00560 0.00000 0.00000 -0.00011
O1 0.00670 0.01110 0.00980 0.00000 0.00000 0.00000
O2 0.00970 0.03370 0.00790 0.00000 0.00000 0.00000
O3 0.00700 0.02630 0.01390 0.00000 0.00000 -0.00870
O4 0.01550 0.00960 0.01200 0.00010 -0.00430 -0.00090

loop_
_atom_site_label
_atom_site_fract_x
_atom_site_fract_y
_atom_site_fract_z
_atom_site_occupancy
_atom_site_U_iso_or_equiv
MgM1 0.00000 0.00000 0.00000 0.14300 0.00729
FeM1 0.00000 0.00000 0.00000 0.85700 0.00729
MgM2 0.00000 0.25000 0.96992 0.30300 0.00645
FeM2 0.00000 0.25000 0.96992 0.69700 0.00645
MgM3 0.25000 0.12544 0.25000 0.08710 0.00819
FeM3 0.25000 0.12544 0.25000 0.91290 0.00819
SiT 0.00000 0.11981 0.61850 0.53000 0.00588
FeT 0.00000 0.11981 0.61850 0.47000 0.00588
O1 0.00000 0.25000 0.22570 1.00000 0.00920
O2 0.00000 0.25000 0.72320 1.00000 0.01710
O3 0.00000 -0.00354 0.25410 1.00000 0.01570
O4 0.25420 0.12270 0.00035 1.00000 0.01240

loop_
_cod_related_entry_id
_cod_related_entry_database
_cod_related_entry_code
1 AMCSD 0019350
